data_4104367
loop_
_publ_author_name
'Jamie L. Manson'
'John A. Schlueter'
'Kylee A. Funk'
'Heather I. Southerland'
'Brendan Twamley'
'Tom Lancaster'
'Stephen J. Blundell'
'Peter J. Baker'
'Francis L. Pratt'
'John Singleton'
'Ross D. McDonald'
'Paul A. Goddard'
'Pinaki Sengupta'
'Cristain D. Batista'
'Letan Ding'
'Changhoon Lee'
'Myung-Hwan Whangbo'
'Isabel Franke'
'Susan Cox'
'Chris Baines'
'Derek Trial'

_publ_contact_author_address
;
Department of Chemistry and Biochemistry
Eastern Washington University
Cheney, WA 99004
USA
;
_publ_contact_author_email JManson@ewu.edu
_publ_contact_author_fax '(509) 359-6973'
_publ_contact_author_name 'Dr. Jamie L. Manson'
_publ_contact_author_phone '(509) 359-2878'
_publ_section_title
;
 Strong H...F Hydrogen Bonds as Synthons in Polymeric Quantum Magnets:
 Structural, Magnetic, and Theoretical Characterization of
 [Cu(HF~2~)(pyrazine)~2~]SbF~6~, [Cu~2~F(HF)HF~2~(pyrazine)~4~](SbF~6~)~2~
 and [CuAg(H~3~F~4~)(pyrazine)~5~](SbF~6~)~2~
;
_journal_name_full 'Journal of the American Chemical Society'
_journal_page_first 6733
_journal_page_last 6747
_journal_paper_doi 10.1021/ja808761d
_journal_volume 131
_journal_year 2009
_chemical_formula_moiety 'Cu 2+, Ag 1+, H3 F4 1-, 5(C4 H4 N2), 2(F6 Sb 1-)'
_chemical_formula_sum 'C20 H23 Ag Cu F16 N10 Sb2'
_chemical_formula_weight 1122.39
_space_group_IT_number 67
_symmetry_cell_setting orthorhombic
_symmetry_Int_Tables_number 67
_symmetry_space_group_name_Hall '-C 2a 2'
_symmetry_space_group_name_H-M 'C m m a'
_atom_sites_solution_hydrogens geom
_atom_sites_solution_primary direct
_atom_sites_solution_secondary difmap
_audit_creation_method 'manual editing of SHELXL-97 cif file'
_cell_angle_alpha 90.00
_cell_angle_beta 90.00
_cell_angle_gamma 90.00
_cell_formula_units_Z 4
_cell_length_a 15.0944(6)
_cell_length_b 15.5893(7)
_cell_length_c 14.7562(6)
_cell_measurement_reflns_used 1951
_cell_measurement_temperature 150(2)
_cell_measurement_theta_max 28.224
_cell_measurement_theta_min 2.613
_cell_volume 3472.3(3)
_computing_cell_refinement 'SAINT (Bruker, 2001)'
_computing_data_collection 'SMART (Siemens, 1997-1998)'
_computing_data_reduction 'SAINT (Bruker, 2001)'
_computing_molecular_graphics 'SHELXTL (Sheldrick, 2001)'
_computing_publication_material
;
SHELXTL (Sheldrick, 2001), PLATON (Spek, 2003)
;
_computing_structure_refinement 'SHELXTL (Sheldrick, 2001)'
_computing_structure_solution 'SHELXTL (Sheldrick, 2001)'
_diffrn_ambient_temperature 150(2)
_diffrn_measured_fraction_theta_full 0.994
_diffrn_measured_fraction_theta_max 0.994
_diffrn_measurement_device_type 'Siemens SMART CCD'
_diffrn_measurement_method 'area detector \w scans'
_diffrn_radiation_monochromator graphite
_diffrn_radiation_source 'fine-focus sealed tube'
_diffrn_radiation_type MoK\a
_diffrn_radiation_wavelength 0.71073
_diffrn_reflns_av_R_equivalents 0.0470
_diffrn_reflns_av_sigmaI/netI 0.0296
_diffrn_reflns_limit_h_max 20
_diffrn_reflns_limit_h_min -20
_diffrn_reflns_limit_k_max 20
_diffrn_reflns_limit_k_min -20
_diffrn_reflns_limit_l_max 19
_diffrn_reflns_limit_l_min -19
_diffrn_reflns_number 16709
_diffrn_reflns_theta_full 28.27
_diffrn_reflns_theta_max 28.27
_diffrn_reflns_theta_min 1.38
_diffrn_standards_decay_% 0
_diffrn_standards_number 0
_exptl_absorpt_coefficient_mu 2.816
_exptl_absorpt_correction_T_max 0.80036
_exptl_absorpt_correction_T_min 0.48154
_exptl_absorpt_correction_type integration
_exptl_absorpt_process_details
;
(Sheldrick, 2001)
;
_exptl_crystal_colour 'yellow green'
_exptl_crystal_density_diffrn 2.147
_exptl_crystal_density_method 'not measured'
_exptl_crystal_description triangle
_exptl_crystal_F_000 2140
_exptl_crystal_size_max 0.28
_exptl_crystal_size_mid 0.20
_exptl_crystal_size_min 0.08
_refine_diff_density_max 1.046
_refine_diff_density_min -1.031
_refine_diff_density_rms 0.117
_refine_ls_extinction_method none
_refine_ls_goodness_of_fit_ref 1.304
_refine_ls_hydrogen_treatment mixed
_refine_ls_matrix_type full
_refine_ls_number_parameters 146
_refine_ls_number_reflns 2310
_refine_ls_number_restraints 8
_refine_ls_restrained_S_all 1.350
_refine_ls_R_factor_all 0.0682
_refine_ls_R_factor_gt 0.0390
_refine_ls_shift/su_max 0.001
_refine_ls_shift/su_mean 0.000
_refine_ls_structure_factor_coef Fsqd
_refine_ls_weighting_details 'calc w=1/[\s^2^(Fo^2^)+(0.0302P)^2^+10.0000P] where P=(Fo^2^+2Fc^2^)/3'
_refine_ls_weighting_scheme calc
_refine_ls_wR_factor_gt 0.0994
_refine_ls_wR_factor_ref 0.1083
_reflns_number_gt 1513
_reflns_number_total 2310
_reflns_threshold_expression >2sigma(I)
_cod_data_source_file ja808761d_si_008.cif
_cod_data_source_block 2@150K
_cod_original_sg_symbol_Hall '-C 2b 2'
_cod_database_code 4104367

loop_
_symmetry_equiv_pos_as_xyz
'x, y, z'
'-x, -y+1/2, z'
'-x, y+1/2, -z'
'x, -y, -z'
'x+1/2, y+1/2, z'
'-x+1/2, -y+1, z'
'-x+1/2, y+1, -z'
'x+1/2, -y+1/2, -z'
'-x, -y, -z'
'x, y-1/2, -z'
'x, -y-1/2, z'
'-x, y, z'
'-x+1/2, -y+1/2, -z'
'x+1/2, y, -z'
'x+1/2, -y, z'
'-x+1/2, y+1/2, z'

loop_
_atom_site_label
_atom_site_type_symbol
_atom_site_fract_x
_atom_site_fract_y
_atom_site_fract_z
_atom_site_U_iso_or_equiv
_atom_site_adp_type
_atom_site_occupancy
_atom_site_symmetry_multiplicity
_atom_site_calc_flag
_atom_site_refinement_flags
Sb1 Sb 0.0000 0.2500 0.24561(4) 0.02664(18) Uani 1 4 d S
F1 F 0.0000 0.2500 0.1179(4) 0.0504(16) Uani 1 4 d S
F2 F 0.0000 0.2500 0.3749(4) 0.0559(18) Uani 1 4 d S
F3 F 0.0880(2) 0.33595(19) 0.24335(17) 0.0473(8) Uani 1 1 d .
Sb2 Sb 0.0000 0.7500 0.25814(4) 0.02838(18) Uani 1 4 d SD
F4 F 0.1253(3) 0.7500 0.2561(3) 0.0443(11) Uani 1 2 d S
F5 F 0.0000 0.8554(2) 0.3225(3) 0.057(3) Uani 0.50 2 d SPD
F6 F 0.0000 0.8141(3) 0.1491(2) 0.050(3) Uani 0.50 2 d SPD
F7 F 0.0000 0.6474(2) 0.1912(3) 0.059(3) Uani 0.50 2 d SPD
F8 F 0.0000 0.6896(3) 0.3687(2) 0.077(3) Uani 0.50 2 d SPD
Ag1 Ag 0.2500 0.5000 0.0000 0.02555(19) Uani 1 4 d S
Cu1 Cu 0.2500 0.5000 0.5000 0.0239(2) Uani 1 4 d S
N10 N 0.2500 0.5000 0.3621(3) 0.0286(12) Uani 1 2 d S
N11 N 0.2500 0.5000 0.1732(4) 0.0381(14) Uani 1 2 d S
C10 C 0.2141(3) 0.5639(3) 0.3146(3) 0.0375(12) Uani 1 1 d .
H10A H 0.1877 0.6107 0.3457 0.045 Uiso 1 1 calc R
C11 C 0.2144(3) 0.5634(3) 0.2214(3) 0.0387(12) Uani 1 1 d .
H11A H 0.1881 0.6102 0.1901 0.046 Uiso 1 1 calc R
N20 N 0.0927(4) 0.5000 0.5000 0.0376(15) Uani 1 2 d S
C20 C 0.0455(3) 0.4576(3) 0.4379(3) 0.0437(13) Uani 1 1 d .
H20A H 0.0759 0.4263 0.3922 0.052 Uiso 1 1 calc R
N30 N 0.0917(4) 0.5000 0.0000 0.0348(14) Uani 1 2 d S
C30 C 0.0454(3) 0.4664(3) 0.0677(3) 0.0358(11) Uani 1 1 d .
H30A H 0.0760 0.4416 0.1175 0.043 Uiso 1 1 calc R
N40 N 0.2500 0.3396(4) 0.0000 0.0403(14) Uani 1 2 d S
C40 C 0.3231(3) 0.2935(3) 0.0159(3) 0.0392(12) Uani 1 1 d .
H40A H 0.3771 0.3228 0.0276 0.047 Uiso 1 1 calc R
F10 F 0.2500 0.3708(3) 0.5000 0.0531(12) Uani 1 2 d S
H10 H 0.195(5) 0.304(4) 0.497(5) 0.064 Uiso 0.75 1 d P
F11 F 0.1259(3) 0.2500 0.5015(3) 0.0808(17) Uani 1 2 d S

loop_
_atom_site_aniso_label
_atom_site_aniso_U_11
_atom_site_aniso_U_22
_atom_site_aniso_U_33
_atom_site_aniso_U_23
_atom_site_aniso_U_13
_atom_site_aniso_U_12
Sb1 0.0338(4) 0.0242(3) 0.0219(3) 0.000 0.000 0.000
F1 0.066(4) 0.063(4) 0.022(3) 0.000 0.000 0.000
F2 0.074(5) 0.062(4) 0.031(3) 0.000 0.000 0.000
F3 0.0541(19) 0.0443(18) 0.0436(18) 0.0046(13) 0.0041(13) -0.0192(15)
Sb2 0.0224(3) 0.0315(4) 0.0313(4) 0.000 0.000 0.000
F4 0.023(2) 0.051(3) 0.058(3) 0.000 0.0032(17) 0.000
F5 0.050(6) 0.054(6) 0.068(7) -0.026(5) 0.000 0.000
F6 0.045(6) 0.040(6) 0.065(6) 0.022(5) 0.000 0.000
F7 0.053(6) 0.037(6) 0.088(8) -0.032(5) 0.000 0.000
F8 0.074(7) 0.119(9) 0.038(6) 0.006(6) 0.000 0.000
Ag1 0.0223(3) 0.0295(4) 0.0249(4) 0.000 0.000 0.000
Cu1 0.0296(6) 0.0239(6) 0.0182(5) 0.000 0.000 0.000
N10 0.029(3) 0.036(3) 0.020(3) 0.000 0.000 0.008(3)
N11 0.040(3) 0.046(4) 0.028(3) 0.000 0.000 0.013(3)
C10 0.046(3) 0.039(3) 0.027(2) 0.004(2) 0.004(2) 0.016(2)
C11 0.054(3) 0.042(3) 0.020(2) 0.003(2) 0.000(2) 0.018(2)
N20 0.063(4) 0.022(3) 0.028(3) -0.005(2) 0.000 0.000
C20 0.068(4) 0.033(3) 0.030(2) -0.013(2) 0.001(2) 0.003(3)
N30 0.026(3) 0.046(4) 0.032(3) 0.014(3) 0.000 0.000
C30 0.030(3) 0.042(3) 0.036(3) 0.015(2) -0.002(2) 0.000(2)
N40 0.040(3) 0.030(3) 0.051(4) 0.000 -0.004(3) 0.000
C40 0.037(3) 0.037(3) 0.044(3) 0.000(2) -0.002(2) -0.003(2)
F10 0.053(3) 0.063(3) 0.043(3) 0.000 -0.010(2) 0.000
F11 0.049(3) 0.131(5) 0.063(3) 0.000 0.001(2) 0.000

loop_
_atom_type_symbol
_atom_type_description
_atom_type_scat_dispersion_real
_atom_type_scat_dispersion_imag
_atom_type_scat_source
C C 0.0033 0.0016 'International Tables Vol C Tables 4.2.6.8 and 6.1.1.4'
H H 0.0000 0.0000 'International Tables Vol C Tables 4.2.6.8 and 6.1.1.4'
N N 0.0061 0.0033 'International Tables Vol C Tables 4.2.6.8 and 6.1.1.4'
F F 0.0171 0.0103 'International Tables Vol C Tables 4.2.6.8 and 6.1.1.4'
Cu Cu 0.3201 1.2651 'International Tables Vol C Tables 4.2.6.8 and 6.1.1.4'
Sb Sb -0.5866 1.5461 'International Tables Vol C Tables 4.2.6.8 and 6.1.1.4'
Ag Ag -0.8971 1.1015 'International Tables Vol C Tables 4.2.6.8 and 6.1.1.4'

loop_
_geom_angle_atom_site_label_1
_geom_angle_atom_site_label_2
_geom_angle_atom_site_label_3
_geom_angle
_geom_angle_site_symmetry_1
_geom_angle_site_symmetry_3
F1 Sb1 F3 88.99(8) . .
F3 Sb1 F3 177.98(15) . 2
F3 Sb1 F3 89.5(2) . 12
F3 Sb1 F3 90.5(2) . 11_565
F1 Sb1 F2 180.000(1) . .
F3 Sb1 F2 91.01(8) . .
F7 Sb2 F7 116.6(3) . 2_565
F7 Sb2 F8 151.7(3) . 2_565
F7 Sb2 F8 91.72(16) . .
F8 Sb2 F8 60.0(4) 2_565 .
F7 Sb2 F4 89.53(6) . 2_565
F8 Sb2 F4 90.78(10) . 2_565
F7 Sb2 F4 89.53(6) . .
F8 Sb2 F4 90.78(10) . .
F4 Sb2 F4 178.2(2) 2_565 .
F7 Sb2 F6 26.4(3) . 2_565
F7 Sb2 F6 90.13(16) 2_565 2_565
F8 Sb2 F6 178.15(18) 2_565 2_565
F8 Sb2 F6 118.2(3) . 2_565
F4 Sb2 F6 89.24(10) . 2_565
F7 Sb2 F6 90.13(16) . .
F7 Sb2 F6 26.4(3) 2_565 .
F8 Sb2 F6 118.2(3) 2_565 .
F8 Sb2 F6 178.16(18) . .
F4 Sb2 F6 89.24(10) . .
F6 Sb2 F6 63.7(3) 2_565 .
F7 Sb2 F5 178.33(19) . .
F7 Sb2 F5 61.8(3) 2_565 .
F8 Sb2 F5 30.0(3) 2_565 .
F8 Sb2 F5 89.96(16) . .
F4 Sb2 F5 90.45(6) . .
F6 Sb2 F5 151.9(3) 2_565 .
F6 Sb2 F5 88.20(15) . .
F7 Sb2 F5 61.7(3) . 2_565
F7 Sb2 F5 178.33(19) 2_565 2_565
F8 Sb2 F5 89.96(16) 2_565 2_565
F8 Sb2 F5 30.0(3) . 2_565
F4 Sb2 F5 90.45(6) . 2_565
F6 Sb2 F5 88.20(15) 2_565 2_565
F6 Sb2 F5 151.9(3) . 2_565
F5 Sb2 F5 119.9(3) . 2_565
F8 F5 Sb2 74.3(2) 2_565 .
F7 F6 Sb2 75.9(2) 2_565 .
F6 F7 Sb2 77.7(3) 2_565 .
F5 F8 Sb2 75.8(2) 2_565 .
N30 Ag1 N30 180.0 6 .
N30 Ag1 N40 90.0 . .
N40 Ag1 N40 180.0 6 .
N30 Ag1 N11 90.0 . 7_545
N40 Ag1 N11 90.0 . 7_545
N30 Ag1 N11 90.0 . .
N40 Ag1 N11 90.0 . .
N11 Ag1 N11 180.0 7_545 .
F10 Cu1 F10 180.000(1) . 6
F10 Cu1 N10 90.0 . .
N10 Cu1 N10 180.000(1) . 7_546
F10 Cu1 N20 90.000 . .
N10 Cu1 N20 90.000 . .
N20 Cu1 N20 180.0 . 6
C10 N10 C10 116.5(6) 6 .
C10 N10 Cu1 121.7(3) . .
C11 N11 C11 115.5(6) 6 .
C11 N11 Ag1 122.3(3) . .
N10 C10 C11 121.4(4) . .
N10 C10 H10A 119.3 . .
C11 C10 H10A 119.3 . .
N11 C11 C10 122.6(5) . .
N11 C11 H11A 118.7 . .
C10 C11 H11A 118.7 . .
C20 N20 C20 115.5(7) . 4_566
C20 N20 Cu1 122.3(3) . .
N20 C20 C20 122.3(3) . 12
N20 C20 H20A 118.9 . .
C20 C20 H20A 118.9 12 .
C30 N30 C30 116.5(6) . 4_565
C30 N30 Ag1 121.8(3) . .
N30 C30 C30 121.8(3) . 12
N30 C30 H30A 119.1 . .
C30 C30 H30A 119.1 12 .
C40 N40 C40 115.0(6) 7_545 .
C40 N40 Ag1 122.5(3) . .
N40 C40 C40 122.5(3) . 11_565
N40 C40 H40A 118.8 . .
C40 C40 H40A 118.8 11_565 .
Cu1 F10 H10 141(3) . .

loop_
_geom_bond_atom_site_label_1
_geom_bond_atom_site_label_2
_geom_bond_distance
_geom_bond_site_symmetry_2
Sb1 F1 1.884(5) .
Sb1 F3 1.887(3) .
Sb1 F2 1.908(6) .
Sb2 F7 1.880(2) .
Sb2 F8 1.884(2) .
Sb2 F4 1.892(4) .
Sb2 F6 1.894(2) .
Sb2 F5 1.898(2) .
F5 F8 0.978(10) 2_565
F7 F6 0.863(9) 2_565
Ag1 N30 2.390(5) .
Ag1 N40 2.501(6) .
Ag1 N11 2.556(6) .
Cu1 F10 2.015(5) .
Cu1 N10 2.035(5) .
Cu1 N20 2.374(7) .
N10 C10 1.333(5) .
N11 C11 1.331(5) .
C10 C11 1.375(6) .
C10 H10A 0.9500 .
C11 H11A 0.9500 .
N20 C20 1.336(6) .
C20 C20 1.373(10) 12
C20 H20A 0.9500 .
N30 C30 1.327(5) .
C30 C30 1.370(9) 12
C30 H30A 0.9500 .
N40 C40 1.337(6) .
C40 C40 1.357(9) 11_565
C40 H40A 0.9500 .
F10 H10 1.33(7) .
F11 H10 1.34(7) .

loop_
_geom_torsion_atom_site_label_1
_geom_torsion_atom_site_label_2
_geom_torsion_atom_site_label_3
_geom_torsion_atom_site_label_4
_geom_torsion
_geom_torsion_site_symmetry_1
_geom_torsion_site_symmetry_4
F10 Cu1 N10 C10 -28.6(3) . 6
F10 Cu1 N10 C10 151.4(3) 6 6
N20 Cu1 N10 C10 -118.6(3) . 6
N20 Cu1 N10 C10 61.4(3) 6 6
F10 Cu1 N10 C10 151.4(3) . .
F10 Cu1 N10 C10 -28.6(3) 6 .
N20 Cu1 N10 C10 61.4(3) . .
N20 Cu1 N10 C10 -118.6(3) 6 .
N30 Ag1 N11 C11 -61.5(3) 6 6
N30 Ag1 N11 C11 118.5(3) . 6
N40 Ag1 N11 C11 -151.5(3) 6 6
N40 Ag1 N11 C11 28.5(3) . 6
N30 Ag1 N11 C11 118.5(3) 6 .
N30 Ag1 N11 C11 -61.5(3) . .
N40 Ag1 N11 C11 28.5(3) 6 .
N40 Ag1 N11 C11 -151.5(3) . .
C10 N10 C10 C11 0.0(4) 6 .
Cu1 N10 C10 C11 180.0(4) . .
C11 N11 C11 C10 0.0(4) 6 .
Ag1 N11 C11 C10 180.0(4) . .
N10 C10 C11 N11 0.1(8) . .
F10 Cu1 N20 C20 -54.2(2) . .
F10 Cu1 N20 C20 125.8(2) 6 .
N10 Cu1 N20 C20 35.8(2) . .
N10 Cu1 N20 C20 -144.2(2) 7_546 .
F10 Cu1 N20 C20 125.8(2) . 4_566
F10 Cu1 N20 C20 -54.2(2) 6 4_566
N10 Cu1 N20 C20 -144.2(2) . 4_566
N10 Cu1 N20 C20 35.8(2) 7_546 4_566
C20 N20 C20 C20 -0.002(1) 4_566 12
Cu1 N20 C20 C20 179.999(1) . 12
N40 Ag1 N30 C30 -117.7(3) 6 .
N40 Ag1 N30 C30 62.3(3) . .
N11 Ag1 N30 C30 152.3(3) 7_545 .
N11 Ag1 N30 C30 -27.7(3) . .
N40 Ag1 N30 C30 62.3(3) 6 4_565
N40 Ag1 N30 C30 -117.7(3) . 4_565
N11 Ag1 N30 C30 -27.7(3) 7_545 4_565
N11 Ag1 N30 C30 152.3(3) . 4_565
C30 N30 C30 C30 0.0 4_565 12
Ag1 N30 C30 C30 180.0 . 12
N30 Ag1 N40 C40 -168.0(2) 6 7_545
N30 Ag1 N40 C40 12.0(2) . 7_545
N11 Ag1 N40 C40 -78.0(2) 7_545 7_545
N11 Ag1 N40 C40 102.0(2) . 7_545
N30 Ag1 N40 C40 12.0(2) 6 .
N30 Ag1 N40 C40 -168.0(2) . .
N11 Ag1 N40 C40 102.0(2) 7_545 .
N11 Ag1 N40 C40 -78.0(2) . .
C40 N40 C40 C40 0.0 7_545 11_565
Ag1 N40 C40 C40 180.0 . 11_565
